data_7238432
loop_
_publ_author_name
'Takaki, Ken'
'Shiraishi, Kazuhiro'
'Okinaga, Kosuke'
'Takahashi, Shintaro'
'Komeyama, Kimihiro'

_publ_section_title
;
 NHC-catalyzed reaction of enals with unactivated enones: substituent
 effect on the formation of 1&#x2009;:&#x2009;1 and 1&#x2009;:&#x2009;2
 adducts
;
_journal_issue 9
_journal_name_full 'RSC Advances'
_journal_page_first 1799
_journal_paper_doi 10.1039/c1ra00482d
_journal_volume 1
_journal_year 2011
_chemical_formula_sum 'C37 H30 Cl2 O3'
_chemical_formula_weight 593.51
_space_group_IT_number 2
_space_group_name_Hall '-P 1'
_space_group_name_H-M_alt 'P -1'
_symmetry_cell_setting triclinic
_symmetry_space_group_name_H-M 'P -1'
_atom_sites_solution_hydrogens geom
_atom_sites_solution_primary direct
_atom_sites_solution_secondary difmap
_audit_creation_method SHELXL-97
_cell_angle_alpha 98.505(8)
_cell_angle_beta 103.665(7)
_cell_angle_gamma 101.424(7)
_cell_formula_units_Z 2
_cell_length_a 9.707(5)
_cell_length_b 10.540(6)
_cell_length_c 15.245(8)
_cell_measurement_reflns_used 3571
_cell_measurement_temperature 100
_cell_measurement_theta_max 28.45
_cell_measurement_theta_min 2.21
_cell_volume 1454.2(14)
_computing_cell_refinement 'Bruker SAINT'
_computing_data_collection 'Bruker APEX2'
_computing_data_reduction 'Bruker SAINT'
_computing_molecular_graphics 'Bruker SHELXTL'
_computing_publication_material 'Bruker SHELXTL'
_computing_structure_refinement 'SHELXL-97 (Sheldrick, 2008)'
_computing_structure_solution 'SHELXS-97 (Sheldrick, 2008)'
_diffrn_ambient_temperature 100
_diffrn_detector_area_resol_mean 8.333
_diffrn_measured_fraction_theta_full 0.975
_diffrn_measured_fraction_theta_max 0.975
_diffrn_measurement_device_type 'Bruker APEX-II CCD'
_diffrn_measurement_method '\f and \w scans'
_diffrn_radiation_monochromator graphite
_diffrn_radiation_source 'fine-focus sealed tube'
_diffrn_radiation_type MoK\a
_diffrn_radiation_wavelength 0.71073
_diffrn_reflns_av_R_equivalents 0.0249
_diffrn_reflns_av_sigmaI/netI 0.0573
_diffrn_reflns_limit_h_max 11
_diffrn_reflns_limit_h_min -6
_diffrn_reflns_limit_k_max 10
_diffrn_reflns_limit_k_min -12
_diffrn_reflns_limit_l_max 18
_diffrn_reflns_limit_l_min -17
_diffrn_reflns_number 7117
_diffrn_reflns_theta_full 25.50
_diffrn_reflns_theta_max 25.50
_diffrn_reflns_theta_min 1.40
_exptl_absorpt_coefficient_mu 0.261
_exptl_absorpt_correction_T_max 0.9922
_exptl_absorpt_correction_T_min 0.9376
_exptl_absorpt_correction_type empirical
_exptl_absorpt_process_details
;
SADABS Sheldrick 1996
;
_exptl_crystal_colour colorless
_exptl_crystal_density_diffrn 1.355
_exptl_crystal_density_method 'not measured'
_exptl_crystal_description plate
_exptl_crystal_F_000 620
_exptl_crystal_size_max 0.25
_exptl_crystal_size_mid 0.13
_exptl_crystal_size_min 0.03
_refine_diff_density_max 0.755
_refine_diff_density_min -0.763
_refine_diff_density_rms 0.084
_refine_ls_extinction_method none
_refine_ls_goodness_of_fit_ref 1.077
_refine_ls_hydrogen_treatment refall
_refine_ls_matrix_type full
_refine_ls_number_parameters 499
_refine_ls_number_reflns 5280
_refine_ls_number_restraints 0
_refine_ls_restrained_S_all 1.077
_refine_ls_R_factor_all 0.0713
_refine_ls_R_factor_gt 0.0546
_refine_ls_shift/su_max 0.001
_refine_ls_shift/su_mean 0.000
_refine_ls_structure_factor_coef Fsqd
_refine_ls_weighting_details 'calc w=1/[\s^2^(Fo^2^)+(0.1070P)^2^+0.0000P] where P=(Fo^2^+2Fc^2^)/3'
_refine_ls_weighting_scheme calc
_refine_ls_wR_factor_gt 0.1522
_refine_ls_wR_factor_ref 0.1623
_reflns_number_gt 4086
_reflns_number_total 5280
_reflns_threshold_expression >2sigma(I)
_cod_data_source_file c1ra00482d.txt
_cod_data_source_block 3,4-dihydro-2H-pyran-2-one/4m
_cod_depositor_comments
;
The following automatic conversions were performed:

data item '_symmetry_cell_setting' value 'Triclinic' was changed to
'triclinic' in accordance with the
/home/saulius/struct/COD-crude-data/automatic-downloads/DataCite-retrospective/RSC/depositions/lib/dictionaries/cif_core.dic
dictionary named 'cif_core.dic' version 2.4.2 last updated on
2011-04-26.

Automatic conversion script
Id: cif_fix_values 6909 2019-04-08 15:41:33Z antanas 
;
_cod_original_sg_symbol_H-M P-1
_cod_database_code 7238432

loop_
_symmetry_equiv_pos_as_xyz
'x, y, z'
'-x, -y, -z'

loop_
_atom_site_label
_atom_site_type_symbol
_atom_site_fract_x
_atom_site_fract_y
_atom_site_fract_z
_atom_site_U_iso_or_equiv
_atom_site_adp_type
_atom_site_occupancy
_atom_site_symmetry_multiplicity
_atom_site_calc_flag
Cl1 Cl 0.18606(7) 0.98999(7) 0.56556(4) 0.0259(2) Uani 1 1 d
Cl2 Cl -0.17796(6) -0.78434(7) -0.00150(4) 0.0229(2) Uani 1 1 d
O1 O 0.23661(17) 0.38357(19) 0.42235(11) 0.0204(4) Uani 1 1 d
O2 O 0.37418(18) 0.2426(2) 0.41819(12) 0.0233(5) Uani 1 1 d
O3 O -0.09887(18) -0.1871(2) 0.25101(12) 0.0244(5) Uani 1 1 d
C1 C 0.1122(2) 0.4277(3) 0.38346(17) 0.0192(6) Uani 1 1 d
C2 C 0.0000(3) 0.3457(3) 0.31940(17) 0.0192(6) Uani 1 1 d
C3 C 0.0065(2) 0.2080(3) 0.28255(18) 0.0202(6) Uani 1 1 d
C4 C 0.1647(2) 0.2045(3) 0.28511(17) 0.0176(6) Uani 1 1 d
C5 C 0.2666(2) 0.2733(3) 0.37889(17) 0.0175(6) Uani 1 1 d
C6 C 0.1837(2) 0.0658(3) 0.25093(16) 0.0160(5) Uani 1 1 d
C7 C 0.1814(3) -0.0245(3) 0.32212(17) 0.0185(6) Uani 1 1 d
C8 C 0.1573(3) -0.1684(3) 0.27763(17) 0.0184(6) Uani 1 1 d
C9 C -0.0029(2) -0.2407(3) 0.23783(16) 0.0176(6) Uani 1 1 d
C10 C 0.1294(3) 0.5649(3) 0.42709(16) 0.0177(6) Uani 1 1 d
C11 C 0.0078(3) 0.6203(3) 0.42486(17) 0.0208(6) Uani 1 1 d
C12 C 0.0245(3) 0.7490(3) 0.46583(17) 0.0203(6) Uani 1 1 d
C13 C 0.1638(3) 0.8276(3) 0.51105(17) 0.0216(6) Uani 1 1 d
C14 C 0.2859(3) 0.7761(3) 0.51433(18) 0.0228(6) Uani 1 1 d
C15 C 0.2678(3) 0.6466(3) 0.47271(17) 0.0214(6) Uani 1 1 d
C16 C 0.3152(2) 0.0745(3) 0.21155(16) 0.0169(6) Uani 1 1 d
C17 C 0.4465(3) 0.0562(3) 0.25989(17) 0.0184(6) Uani 1 1 d
C18 C 0.5706(3) 0.0726(3) 0.22675(17) 0.0209(6) Uani 1 1 d
C19 C 0.5652(3) 0.1063(3) 0.14295(18) 0.0205(6) Uani 1 1 d
C20 C 0.4225(3) 0.1537(3) -0.00056(17) 0.0194(6) Uani 1 1 d
C21 C 0.2952(3) 0.1709(3) -0.05345(17) 0.0208(6) Uani 1 1 d
C22 C 0.1710(3) 0.1565(3) -0.01988(17) 0.0210(6) Uani 1 1 d
C23 C 0.1751(2) 0.1268(3) 0.06540(17) 0.0170(6) Uani 1 1 d
C24 C 0.3062(2) 0.1081(3) 0.12221(16) 0.0161(5) Uani 1 1 d
C25 C 0.4315(2) 0.1237(3) 0.08851(16) 0.0167(5) Uani 1 1 d
C26 C -0.0410(2) -0.3777(3) 0.18228(16) 0.0165(6) Uani 1 1 d
C27 C 0.0629(3) -0.4392(3) 0.15595(17) 0.0194(6) Uani 1 1 d
C28 C 0.0226(3) -0.5623(3) 0.10077(18) 0.0186(6) Uani 1 1 d
C29 C -0.1254(2) -0.6303(3) 0.07041(17) 0.0185(6) Uani 1 1 d
C30 C -0.2302(3) -0.5733(3) 0.09830(18) 0.0212(6) Uani 1 1 d
C31 C -0.1874(3) -0.4484(3) 0.15358(17) 0.0200(6) Uani 1 1 d
C32 C 0.4407(3) 0.4709(3) 0.1703(2) 0.0273(7) Uani 1 1 d
C33 C 0.4447(3) 0.5994(3) 0.1634(2) 0.0305(8) Uani 1 1 d
C34 C 0.5009(3) 0.6992(4) 0.2408(3) 0.0391(9) Uani 1 1 d
C35 C 0.5531(4) 0.6685(4) 0.3269(3) 0.0430(9) Uani 1 1 d
C36 C 0.5490(3) 0.5397(4) 0.3335(2) 0.0369(8) Uani 1 1 d
C37 C 0.4935(3) 0.4405(3) 0.2553(2) 0.0291(7) Uani 1 1 d
H1 H -0.085(3) 0.380(3) 0.2992(19) 0.023(7) Uiso 1 1 d
H2 H -0.035(3) 0.145(3) 0.3170(19) 0.023(7) Uiso 1 1 d
H3 H -0.055(3) 0.171(3) 0.2185(19) 0.018(7) Uiso 1 1 d
H4 H 0.193(3) 0.265(3) 0.2439(19) 0.025(7) Uiso 1 1 d
H5 H 0.097(3) 0.019(3) 0.1980(18) 0.016(7) Uiso 1 1 d
H6 H 0.272(3) 0.010(3) 0.3758(18) 0.019(7) Uiso 1 1 d
H7 H 0.100(3) -0.014(3) 0.3519(18) 0.021(7) Uiso 1 1 d
H8 H 0.200(3) -0.180(3) 0.2245(19) 0.019(7) Uiso 1 1 d
H9 H 0.196(3) -0.229(3) 0.3218(19) 0.024(7) Uiso 1 1 d
H10 H -0.087(3) 0.557(3) 0.3896(17) 0.014(6) Uiso 1 1 d
H11 H -0.059(3) 0.786(3) 0.4653(18) 0.021(7) Uiso 1 1 d
H12 H 0.386(3) 0.836(3) 0.542(2) 0.030(8) Uiso 1 1 d
H13 H 0.354(3) 0.613(3) 0.473(2) 0.031(8) Uiso 1 1 d
H14 H 0.457(3) 0.039(3) 0.322(2) 0.025(7) Uiso 1 1 d
H15 H 0.664(3) 0.058(3) 0.264(2) 0.035(8) Uiso 1 1 d
H16 H 0.649(3) 0.118(3) 0.1220(17) 0.013(6) Uiso 1 1 d
H17 H 0.508(3) 0.162(3) -0.0222(17) 0.012(6) Uiso 1 1 d
H18 H 0.291(3) 0.183(3) -0.1178(18) 0.015(6) Uiso 1 1 d
H19 H 0.077(3) 0.163(3) -0.058(2) 0.033(8) Uiso 1 1 d
H20 H 0.088(3) 0.117(3) 0.0886(17) 0.011(6) Uiso 1 1 d
H21 H 0.161(3) -0.391(3) 0.1757(18) 0.021(7) Uiso 1 1 d
H22 H 0.090(3) -0.599(3) 0.0840(19) 0.024(7) Uiso 1 1 d
H23 H -0.333(3) -0.622(3) 0.079(2) 0.033(8) Uiso 1 1 d
H24 H -0.255(4) -0.409(4) 0.173(2) 0.038(9) Uiso 1 1 d
H25 H 0.402(3) 0.396(4) 0.117(2) 0.035(9) Uiso 1 1 d
H26 H 0.415(4) 0.614(4) 0.106(2) 0.043(9) Uiso 1 1 d
H27 H 0.504(3) 0.783(4) 0.241(2) 0.036(9) Uiso 1 1 d
H28 H 0.591(4) 0.735(4) 0.379(3) 0.047(10) Uiso 1 1 d
H29 H 0.590(4) 0.522(4) 0.397(3) 0.058(11) Uiso 1 1 d
H30 H 0.491(3) 0.350(4) 0.258(2) 0.033(9) Uiso 1 1 d

loop_
_atom_site_aniso_label
_atom_site_aniso_U_11
_atom_site_aniso_U_22
_atom_site_aniso_U_33
_atom_site_aniso_U_23
_atom_site_aniso_U_13
_atom_site_aniso_U_12
Cl1 0.0311(4) 0.0243(4) 0.0268(4) 0.0122(3) 0.0046(3) 0.0159(3)
Cl2 0.0163(3) 0.0237(4) 0.0309(4) 0.0084(3) 0.0078(2) 0.0060(3)
O1 0.0190(8) 0.0227(12) 0.0223(9) 0.0092(8) 0.0010(7) 0.0140(8)
O2 0.0171(8) 0.0259(13) 0.0287(10) 0.0092(9) 0.0010(7) 0.0130(8)
O3 0.0189(8) 0.0285(13) 0.0298(10) 0.0114(9) 0.0042(7) 0.0142(8)
C1 0.0155(11) 0.0304(18) 0.0210(12) 0.0176(12) 0.0069(9) 0.0150(11)
C2 0.0151(11) 0.0250(18) 0.0237(13) 0.0147(12) 0.0063(9) 0.0111(11)
C3 0.0138(11) 0.0265(18) 0.0234(13) 0.0113(12) 0.0040(10) 0.0083(11)
C4 0.0135(11) 0.0195(16) 0.0235(13) 0.0123(12) 0.0054(9) 0.0061(10)
C5 0.0125(11) 0.0221(17) 0.0227(12) 0.0133(12) 0.0067(9) 0.0065(10)
C6 0.0140(11) 0.0180(16) 0.0182(12) 0.0103(11) 0.0034(9) 0.0052(10)
C7 0.0174(11) 0.0204(17) 0.0211(12) 0.0118(11) 0.0062(10) 0.0058(11)
C8 0.0174(11) 0.0217(17) 0.0206(12) 0.0135(12) 0.0061(9) 0.0077(11)
C9 0.0182(12) 0.0226(17) 0.0188(12) 0.0163(12) 0.0058(9) 0.0109(11)
C10 0.0205(12) 0.0225(17) 0.0182(12) 0.0154(11) 0.0078(9) 0.0127(11)
C11 0.0175(12) 0.0294(18) 0.0225(13) 0.0169(12) 0.0071(10) 0.0113(12)
C12 0.0235(12) 0.0235(17) 0.0235(13) 0.0163(12) 0.0098(10) 0.0147(12)
C13 0.0252(13) 0.0283(18) 0.0175(12) 0.0134(12) 0.0058(10) 0.0141(12)
C14 0.0201(12) 0.0241(18) 0.0263(14) 0.0113(12) 0.0015(10) 0.0112(12)
C15 0.0194(12) 0.0266(18) 0.0230(13) 0.0125(12) 0.0033(10) 0.0140(12)
C16 0.0148(11) 0.0164(16) 0.0214(12) 0.0099(11) 0.0042(9) 0.0049(10)
C17 0.0194(12) 0.0182(16) 0.0213(13) 0.0109(11) 0.0041(9) 0.0098(11)
C18 0.0164(11) 0.0236(17) 0.0262(13) 0.0120(12) 0.0035(10) 0.0104(11)
C19 0.0152(12) 0.0239(18) 0.0275(13) 0.0121(12) 0.0075(10) 0.0093(11)
C20 0.0143(11) 0.0246(17) 0.0236(13) 0.0110(12) 0.0082(9) 0.0064(11)
C21 0.0206(12) 0.0243(18) 0.0214(13) 0.0123(12) 0.0057(10) 0.0089(11)
C22 0.0149(11) 0.0263(18) 0.0247(13) 0.0124(12) 0.0036(9) 0.0085(11)
C23 0.0137(11) 0.0184(16) 0.0217(13) 0.0090(11) 0.0049(9) 0.0067(10)
C24 0.0146(11) 0.0146(16) 0.0221(12) 0.0092(11) 0.0050(9) 0.0062(10)
C25 0.0162(11) 0.0147(15) 0.0215(12) 0.0076(11) 0.0051(9) 0.0061(10)
C26 0.0143(11) 0.0198(16) 0.0208(12) 0.0144(11) 0.0049(9) 0.0083(10)
C27 0.0129(11) 0.0229(17) 0.0246(13) 0.0124(12) 0.0047(9) 0.0047(11)
C28 0.0150(11) 0.0194(17) 0.0261(13) 0.0103(12) 0.0075(10) 0.0081(11)
C29 0.0161(11) 0.0225(17) 0.0214(12) 0.0132(12) 0.0060(9) 0.0076(11)
C30 0.0124(11) 0.0244(18) 0.0298(14) 0.0129(13) 0.0050(10) 0.0067(11)
C31 0.0164(12) 0.0232(17) 0.0265(14) 0.0125(12) 0.0073(10) 0.0116(11)
C32 0.0152(12) 0.036(2) 0.0322(16) 0.0081(15) 0.0076(11) 0.0069(12)
C33 0.0194(12) 0.043(2) 0.0403(17) 0.0250(17) 0.0129(12) 0.0161(13)
C34 0.0288(15) 0.022(2) 0.082(3) 0.0251(19) 0.0297(16) 0.0117(14)
C35 0.0352(17) 0.045(3) 0.043(2) -0.0037(18) 0.0147(14) 0.0010(16)
C36 0.0322(15) 0.046(3) 0.0343(17) 0.0188(17) 0.0085(12) 0.0060(15)
C37 0.0201(13) 0.027(2) 0.0455(18) 0.0191(15) 0.0111(12) 0.0060(12)

loop_
_atom_type_symbol
_atom_type_description
_atom_type_scat_dispersion_real
_atom_type_scat_dispersion_imag
_atom_type_scat_source
C C 0.0033 0.0016 'International Tables Vol C Tables 4.2.6.8 and 6.1.1.4'
H H 0.0000 0.0000 'International Tables Vol C Tables 4.2.6.8 and 6.1.1.4'
O O 0.0106 0.0060 'International Tables Vol C Tables 4.2.6.8 and 6.1.1.4'
Cl Cl 0.1484 0.1585 'International Tables Vol C Tables 4.2.6.8 and 6.1.1.4'

loop_
_geom_angle_atom_site_label_1
_geom_angle_atom_site_label_2
_geom_angle_atom_site_label_3
_geom_angle
C5 O1 C1 121.5(2)
C2 C1 O1 120.3(3)
C2 C1 C10 129.7(2)
O1 C1 C10 109.9(2)
C1 C2 C3 120.9(2)
C1 C2 H1 116.1(18)
C3 C2 H1 122.9(18)
C2 C3 C4 109.8(2)
C2 C3 H2 111.2(18)
C4 C3 H2 111.3(16)
C2 C3 H3 114.2(17)
C4 C3 H3 108.1(16)
H2 C3 H3 102(2)
C5 C4 C3 110.4(2)
C5 C4 C6 113.74(19)
C3 C4 C6 113.9(2)
C5 C4 H4 102.9(16)
C3 C4 H4 105.2(16)
C6 C4 H4 109.8(18)
O2 C5 O1 116.5(2)
O2 C5 C4 126.4(3)
O1 C5 C4 117.08(19)
C16 C6 C4 111.0(2)
C16 C6 C7 113.90(19)
C4 C6 C7 113.8(2)
C16 C6 H5 105.5(15)
C4 C6 H5 108.1(16)
C7 C6 H5 103.8(15)
C8 C7 C6 111.7(2)
C8 C7 H6 114.2(17)
C6 C7 H6 109.5(16)
C8 C7 H7 109.6(17)
C6 C7 H7 108.7(15)
H6 C7 H7 103(2)
C7 C8 C9 113.9(2)
C7 C8 H8 112.6(17)
C9 C8 H8 104.6(15)
C7 C8 H9 115.6(16)
C9 C8 H9 101.7(15)
H8 C8 H9 107(2)
O3 C9 C26 120.4(2)
O3 C9 C8 120.5(3)
C26 C9 C8 119.0(2)
C15 C10 C11 117.5(3)
C15 C10 C1 120.9(2)
C11 C10 C1 121.6(2)
C12 C11 C10 121.4(2)
C12 C11 H10 125.5(16)
C10 C11 H10 113.1(16)
C11 C12 C13 119.7(2)
C11 C12 H11 121.4(18)
C13 C12 H11 118.9(17)
C12 C13 C14 120.3(3)
C12 C13 Cl1 120.1(2)
C14 C13 Cl1 119.5(2)
C15 C14 C13 119.5(2)
C15 C14 H12 121.2(19)
C13 C14 H12 119.1(19)
C14 C15 C10 121.6(2)
C14 C15 H13 119(2)
C10 C15 H13 119.7(19)
C17 C16 C24 117.8(2)
C17 C16 C6 122.3(2)
C24 C16 C6 119.89(19)
C16 C17 C18 122.6(2)
C16 C17 H14 119.4(17)
C18 C17 H14 117.8(16)
C19 C18 C17 120.7(2)
C19 C18 H15 119.1(17)
C17 C18 H15 120.2(17)
C18 C19 C25 119.5(2)
C18 C19 H16 119.8(15)
C25 C19 H16 120.6(15)
C21 C20 C25 120.9(2)
C21 C20 H17 120.9(14)
C25 C20 H17 118.2(14)
C20 C21 C22 119.4(2)
C20 C21 H18 118.4(14)
C22 C21 H18 121.9(14)
C23 C22 C21 121.4(2)
C23 C22 H19 117.8(17)
C21 C22 H19 120.7(17)
C22 C23 C24 120.6(2)
C22 C23 H20 121.1(14)
C24 C23 H20 118.3(14)
C25 C24 C23 117.8(2)
C25 C24 C16 119.6(2)
C23 C24 C16 122.6(2)
C24 C25 C20 119.9(2)
C24 C25 C19 119.9(2)
C20 C25 C19 120.2(2)
C31 C26 C27 118.1(3)
C31 C26 C9 118.7(2)
C27 C26 C9 123.2(2)
C28 C27 C26 121.4(2)
C28 C27 H21 121.1(19)
C26 C27 H21 117.5(19)
C27 C28 C29 119.7(2)
C27 C28 H22 120(2)
C29 C28 H22 120(2)
C30 C29 C28 120.0(3)
C30 C29 Cl2 119.9(2)
C28 C29 Cl2 120.0(2)
C31 C30 C29 119.4(2)
C31 C30 H23 120(2)
C29 C30 H23 120(2)
C30 C31 C26 121.3(2)
C30 C31 H24 121(2)
C26 C31 H24 118(2)
C33 C32 C37 120.0(3)
C33 C32 H25 123.0(19)
C37 C32 H25 117.0(19)
C32 C33 C34 120.3(3)
C32 C33 H26 116(2)
C34 C33 H26 123(2)
C33 C34 C35 119.7(3)
C33 C34 H27 124(2)
C35 C34 H27 116(2)
C36 C35 C34 119.8(4)
C36 C35 H28 120(2)
C34 C35 H28 120(2)
C35 C36 C37 120.0(3)
C35 C36 H29 117(2)
C37 C36 H29 123(2)
C36 C37 C32 120.1(3)
C36 C37 H30 121.4(19)
C32 C37 H30 118.5(19)

loop_
_geom_bond_atom_site_label_1
_geom_bond_atom_site_label_2
_geom_bond_distance
Cl1 C13 1.736(3)
Cl2 C29 1.726(3)
O1 C5 1.368(3)
O1 C1 1.411(3)
O2 C5 1.204(3)
O3 C9 1.221(3)
C1 C2 1.328(4)
C1 C10 1.459(4)
C2 C3 1.495(4)
C2 H1 0.97(3)
C3 C4 1.535(3)
C3 H2 0.99(3)
C3 H3 0.99(3)
C4 C5 1.513(4)
C4 C6 1.539(4)
C4 H4 1.01(3)
C6 C16 1.526(3)
C6 C7 1.547(3)
C6 H5 1.00(3)
C7 C8 1.515(4)
C7 H6 1.01(3)
C7 H7 1.02(3)
C8 C9 1.521(3)
C8 H8 1.00(3)
C8 H9 1.05(3)
C9 C26 1.489(4)
C10 C15 1.397(4)
C10 C11 1.413(3)
C11 C12 1.368(4)
C11 H10 1.00(3)
C12 C13 1.391(4)
C12 H11 0.97(3)
C13 C14 1.392(4)
C14 C15 1.375(4)
C14 H12 1.00(3)
C15 H13 0.97(3)
C16 C17 1.379(3)
C16 C24 1.445(3)
C17 C18 1.402(4)
C17 H14 0.97(3)
C18 C19 1.368(4)
C18 H15 1.01(3)
C19 C25 1.427(3)
C19 H16 0.93(3)
C20 C21 1.368(3)
C20 C25 1.426(3)
C20 H17 0.95(3)
C21 C22 1.408(4)
C21 H18 1.00(3)
C22 C23 1.375(3)
C22 H19 0.98(3)
C23 C24 1.427(3)
C23 H20 0.98(3)
C24 C25 1.418(4)
C26 C31 1.399(3)
C26 C27 1.404(4)
C27 C28 1.365(4)
C27 H21 0.94(3)
C28 C29 1.405(3)
C28 H22 0.89(3)
C29 C30 1.395(4)
C30 C31 1.381(4)
C30 H23 0.98(3)
C31 H24 0.93(4)
C32 C33 1.368(5)
C32 C37 1.386(4)
C32 H25 0.99(4)
C33 C34 1.378(5)
C33 H26 0.90(3)
C34 C35 1.400(5)
C34 H27 0.88(4)
C35 C36 1.369(5)
C35 H28 0.92(4)
C36 C37 1.381(5)
C36 H29 1.02(4)
C37 H30 0.96(3)
